data_1542797
loop_
_publ_author_name
'Dubey, Ritesh'
'Desiraju, Gautam R.'

_publ_section_title
;
 Combinatorial selection of molecular conformations and supramolecular
 synthons in quercetin cocrystal landscapes: a route to ternary solids
;
_journal_issue 4
_journal_name_full IUCrJ
_journal_page_first 402
_journal_page_last 408
_journal_paper_doi 10.1107/S2052252515009884
_journal_volume 2
_journal_year 2015
_chemical_formula_sum 'C31 H30 N2 O8'
_chemical_formula_weight 558.57
_chemical_name_systematic
;
 ?
;
_space_group_crystal_system triclinic
_space_group_IT_number 2
_space_group_name_Hall '-P 1'
_space_group_name_H-M_alt 'P -1'
_symmetry_space_group_name_Hall '-P 1'
_symmetry_space_group_name_H-M 'P -1'
_atom_sites_solution_hydrogens mixed
_audit_creation_method SHELXL-2013
_cell_angle_alpha 76.595(5)
_cell_angle_beta 85.792(6)
_cell_angle_gamma 67.035(5)
_cell_formula_units_Z 2
_cell_length_a 9.8782(8)
_cell_length_b 11.5881(10)
_cell_length_c 13.0410(10)
_cell_measurement_temperature 150(2)
_cell_volume 1336.8(2)
_computing_structure_refinement 'SHELXL-2013 (Sheldrick, 2013)'
_diffrn_ambient_temperature 150(2)
_diffrn_measured_fraction_theta_full 0.998
_diffrn_measured_fraction_theta_max 0.998
_diffrn_radiation_type MoK\a
_diffrn_radiation_wavelength 0.71073
_diffrn_reflns_av_R_equivalents 0.0357
_diffrn_reflns_av_unetI/netI 0.0446
_diffrn_reflns_laue_measured_fraction_full 0.998
_diffrn_reflns_laue_measured_fraction_max 0.998
_diffrn_reflns_limit_h_max 12
_diffrn_reflns_limit_h_min -12
_diffrn_reflns_limit_k_max 15
_diffrn_reflns_limit_k_min -15
_diffrn_reflns_limit_l_max 16
_diffrn_reflns_limit_l_min -16
_diffrn_reflns_number 14292
_diffrn_reflns_point_group_measured_fraction_full 0.998
_diffrn_reflns_point_group_measured_fraction_max 0.998
_diffrn_reflns_theta_full 25.242
_diffrn_reflns_theta_max 27.483
_diffrn_reflns_theta_min 3.051
_exptl_absorpt_coefficient_mu 0.101
_exptl_absorpt_correction_T_max 1.000
_exptl_absorpt_correction_T_min 0.777
_exptl_absorpt_correction_type multi-scan
_exptl_absorpt_process_details 'Jacobson, R. (1998) Private communication'
_exptl_crystal_colour Yellow
_exptl_crystal_density_diffrn 1.388
_exptl_crystal_description Plate
_exptl_crystal_F_000 588
_exptl_crystal_size_max 0.400
_exptl_crystal_size_mid 0.200
_exptl_crystal_size_min 0.200
_refine_diff_density_max 0.436
_refine_diff_density_min -0.407
_refine_diff_density_rms 0.059
_refine_ls_extinction_method none
_refine_ls_goodness_of_fit_ref 1.042
_refine_ls_hydrogen_treatment mixed
_refine_ls_matrix_type full
_refine_ls_number_parameters 390
_refine_ls_number_reflns 6112
_refine_ls_number_restraints 0
_refine_ls_restrained_S_all 1.042
_refine_ls_R_factor_all 0.0744
_refine_ls_R_factor_gt 0.0544
_refine_ls_shift/su_max 0.001
_refine_ls_shift/su_mean 0.000
_refine_ls_structure_factor_coef Fsqd
_refine_ls_weighting_details
;
 w=1/[\s^2^(Fo^2^)+(0.0694P)^2^+0.7053P]
 where P=(Fo^2^+2Fc^2^)/3
;
_refine_ls_weighting_scheme calc
_refine_ls_wR_factor_gt 0.1357
_refine_ls_wR_factor_ref 0.1479
_reflns_Friedel_coverage 0.000
_reflns_number_gt 4658
_reflns_number_total 6112
_reflns_threshold_expression 'I > 2\s(I)'
_cod_data_source_file lc5063.cif
_cod_data_source_block QDPE_I
_cod_depositor_comments
;
The following automatic conversions were performed:

'_exptl_absorpt_correction_type' value 'Multi-scan' changed to
'multi-scan' according to
/usr/data/users/saulius/automatic-downloads/current/IUCr/lib/dictionaries/cif_core.dic
dictionary named 'cif_core.dic' version 2.4.2 from 2011-04-26.

Automatic conversion script
Id: cif_fix_values 4287 2015-11-16 14:04:37Z antanas 
;
_cod_database_code 1542797
_publcif_datablock.id {622000c8-cc91-4fcc-bd54-99f6ac0aabbc}

_shelx_space_group_comment
;
The symmetry employed for this shelxl refinement is uniquely defined
by the following loop, which should always be used as a source of
symmetry information in preference to the above space-group names.
They are only intended as comments.
;
_shelx_estimated_absorpt_t_min 0.961
_shelx_estimated_absorpt_t_max 0.980
_shelxl_version_number 2013-2

loop_
_space_group_symop_operation_xyz
'x, y, z'
'-x, -y, -z'

loop_
_atom_site_label
_atom_site_type_symbol
_atom_site_fract_x
_atom_site_fract_y
_atom_site_fract_z
_atom_site_U_iso_or_equiv
_atom_site_adp_type
_atom_site_occupancy
_atom_site_site_symmetry_order
_atom_site_calc_flag
_atom_site_refinement_flags_posn
_atom_site_refinement_flags_adp
O6 O 0.51143(14) 0.16326(14) 0.60018(10) 0.0217(3) Uani 1 1 d . .
O2 O 0.86791(14) 0.01705(14) 1.30501(10) 0.0228(3) Uani 1 1 d . .
O4 O 0.79544(14) 0.05778(13) 0.90931(10) 0.0201(3) Uani 1 1 d . .
O5 O 0.46529(12) 0.15248(12) 1.06272(9) 0.0155(3) Uani 1 1 d . .
O3 O 0.90792(13) 0.01255(13) 1.10428(10) 0.0202(3) Uani 1 1 d . .
O1 O 0.38235(14) 0.14333(13) 1.42537(9) 0.0203(3) Uani 1 1 d . .
O7 O 0.21239(14) 0.26385(13) 0.60970(10) 0.0208(3) Uani 1 1 d . .
N2 N -0.09696(17) 0.77468(17) 0.61763(13) 0.0256(4) Uani 1 1 d . .
N1 N 0.92144(17) 0.36095(16) 0.64784(13) 0.0232(4) Uani 1 1 d . .
C10 C 0.46706(18) 0.16466(16) 0.88119(13) 0.0139(3) Uani 1 1 d . .
C6 C 0.67201(18) 0.08304(17) 1.17916(13) 0.0149(3) Uani 1 1 d . .
C7 C 0.76941(18) 0.05632(17) 1.09337(13) 0.0155(3) Uani 1 1 d . .
C14 C 0.22701(19) 0.25178(17) 0.79688(14) 0.0171(4) Uani 1 1 d . .
H14 H 0.1230 0.2878 0.8018 0.021 Uiso 1 1 calc R U
C11 C 0.53097(18) 0.14629(17) 0.78317(13) 0.0151(3) Uani 1 1 d . .
H11 H 0.6350 0.1096 0.7782 0.018 Uiso 1 1 calc R U
C8 C 0.70398(18) 0.08199(16) 0.99152(13) 0.0146(3) Uani 1 1 d . .
C9 C 0.55445(18) 0.13029(16) 0.97741(13) 0.0138(3) Uani 1 1 d . .
C28 C 0.2422(4) 0.6370(3) 0.9623(3) 0.0722(11) Uani 1 1 d . .
H28A H 0.3062 0.6620 1.0000 0.087 Uiso 1 1 calc R U
H28B H 0.2465 0.6704 0.8856 0.087 Uiso 1 1 calc R U
C3 C 0.47243(19) 0.12662(17) 1.34262(13) 0.0164(4) Uani 1 1 d . .
C15 C 0.31341(18) 0.21784(17) 0.88569(13) 0.0159(4) Uani 1 1 d . .
H15 H 0.2680 0.2307 0.9511 0.019 Uiso 1 1 calc R U
C5 C 0.72220(18) 0.06103(17) 1.28397(13) 0.0165(4) Uani 1 1 d . .
C2 C 0.41893(18) 0.15203(17) 1.24064(13) 0.0168(4) Uani 1 1 d . .
H2 H 0.3164 0.1840 1.2260 0.020 Uiso 1 1 calc R U
C13 C 0.29072(19) 0.23372(17) 0.69990(13) 0.0158(4) Uani 1 1 d . .
C24 C 0.1355(2) 0.7643(2) 0.54549(16) 0.0276(4) Uani 1 1 d . .
H24 H 0.1890 0.8039 0.4965 0.033 Uiso 1 1 calc R U
C19 C 0.7036(2) 0.36195(19) 0.74194(17) 0.0255(4) Uani 1 1 d . .
H19 H 0.6584 0.3173 0.7941 0.031 Uiso 1 1 calc R U
C18 C 0.6222(2) 0.48502(19) 0.68668(15) 0.0210(4) Uani 1 1 d . .
C16 C 0.8424(2) 0.4795(2) 0.59447(15) 0.0258(4) Uani 1 1 d . .
H16 H 0.8900 0.5217 0.5423 0.031 Uiso 1 1 calc R U
O8 O 0.0714(2) 0.5806(2) 1.07599(16) 0.0619(6) Uani 1 1 d . .
C25 C -0.0156(2) 0.8235(2) 0.54958(15) 0.0264(4) Uani 1 1 d . .
H25 H -0.0638 0.9030 0.5015 0.032 Uiso 1 1 calc R U
C12 C 0.44436(19) 0.18089(17) 0.69429(13) 0.0156(4) Uani 1 1 d . .
C21 C 0.4599(2) 0.5530(2) 0.70361(16) 0.0255(4) Uani 1 1 d . .
H21A H 0.4416 0.6367 0.7205 0.031 Uiso 1 1 calc R U
H21B H 0.4279 0.5006 0.7640 0.031 Uiso 1 1 calc R U
C4 C 0.62345(19) 0.08341(18) 1.36419(14) 0.0183(4) Uani 1 1 d . .
H4 H 0.6574 0.0696 1.4340 0.022 Uiso 1 1 calc R U
C1 C 0.52050(18) 0.12908(16) 1.16121(13) 0.0145(3) Uani 1 1 d . .
C20 C 0.8513(2) 0.3042(2) 0.72098(17) 0.0274(4) Uani 1 1 d . .
H20 H 0.9055 0.2200 0.7604 0.033 Uiso 1 1 calc R U
C23 C 0.2086(2) 0.6472(2) 0.61279(16) 0.0249(4) Uani 1 1 d . .
C17 C 0.6946(2) 0.5442(2) 0.61109(15) 0.0252(4) Uani 1 1 d . .
H17 H 0.6431 0.6285 0.5709 0.030 Uiso 1 1 calc R U
C31 C 0.1918(3) 0.4644(3) 1.0637(3) 0.0607(9) Uani 1 1 d . .
H31A H 0.2457 0.4196 1.1317 0.073 Uiso 1 1 calc R U
H31B H 0.1535 0.4062 1.0420 0.073 Uiso 1 1 calc R U
C29 C 0.0880(4) 0.6850(3) 0.9999(2) 0.0539(7) Uani 1 1 d . .
H29A H 0.0693 0.7589 1.0324 0.065 Uiso 1 1 calc R U
H29B H 0.0176 0.7131 0.9402 0.065 Uiso 1 1 calc R U
C27 C 0.1242(2) 0.5970(2) 0.68416(19) 0.0364(5) Uani 1 1 d . .
H27 H 0.1694 0.5176 0.7331 0.044 Uiso 1 1 calc R U
C26 C -0.0260(2) 0.6629(2) 0.68382(18) 0.0361(5) Uani 1 1 d . .
H26 H -0.0819 0.6268 0.7335 0.043 Uiso 1 1 calc R U
C22 C 0.3713(2) 0.5746(2) 0.60497(18) 0.0354(5) Uani 1 1 d . .
H22A H 0.4086 0.6224 0.5444 0.043 Uiso 1 1 calc R U
H22B H 0.3879 0.4900 0.5904 0.043 Uiso 1 1 calc R U
C32 C 0.2865(5) 0.4942(3) 0.9878(4) 0.112(2) Uani 1 1 d . .
H32A H 0.2799 0.4646 0.9237 0.134 Uiso 1 1 calc R U
H32B H 0.3892 0.4511 1.0150 0.134 Uiso 1 1 calc R U
H1O H 0.287(3) 0.170(3) 1.405(2) 0.055(8) Uiso 1 1 d . .
H5O H 0.447(3) 0.165(2) 0.559(2) 0.041(7) Uiso 1 1 d . .
H4O H 0.881(3) 0.032(3) 0.934(2) 0.050(8) Uiso 1 1 d . .
H6O H 0.117(3) 0.294(3) 0.623(2) 0.046(8) Uiso 1 1 d . .
H2O H 0.910(3) 0.015(3) 1.244(3) 0.063(9) Uiso 1 1 d . .

loop_
_atom_site_aniso_label
_atom_site_aniso_U_11
_atom_site_aniso_U_22
_atom_site_aniso_U_33
_atom_site_aniso_U_23
_atom_site_aniso_U_13
_atom_site_aniso_U_12
O6 0.0158(6) 0.0376(8) 0.0106(6) -0.0076(5) 0.0020(5) -0.0082(6)
O2 0.0103(6) 0.0401(8) 0.0128(6) -0.0057(6) -0.0008(5) -0.0040(6)
O4 0.0101(6) 0.0356(8) 0.0110(6) -0.0063(5) 0.0015(5) -0.0046(6)
O5 0.0109(6) 0.0241(7) 0.0091(6) -0.0047(5) 0.0008(4) -0.0038(5)
O3 0.0103(6) 0.0320(7) 0.0141(6) -0.0048(5) 0.0012(5) -0.0042(5)
O1 0.0113(6) 0.0344(8) 0.0108(6) -0.0063(5) 0.0022(5) -0.0037(6)
O7 0.0119(6) 0.0338(8) 0.0120(6) -0.0048(5) -0.0022(5) -0.0036(6)
N2 0.0149(7) 0.0376(10) 0.0206(8) -0.0082(7) 0.0007(6) -0.0053(7)
N1 0.0155(7) 0.0315(9) 0.0215(8) -0.0097(7) -0.0003(6) -0.0055(7)
C10 0.0145(8) 0.0142(8) 0.0122(8) -0.0029(6) 0.0010(6) -0.0050(7)
C6 0.0129(8) 0.0175(9) 0.0120(8) -0.0026(6) 0.0010(6) -0.0039(7)
C7 0.0121(8) 0.0167(8) 0.0155(8) -0.0024(7) 0.0011(6) -0.0041(7)
C14 0.0106(8) 0.0220(9) 0.0158(8) -0.0052(7) 0.0016(6) -0.0028(7)
C11 0.0124(8) 0.0195(9) 0.0127(8) -0.0038(7) 0.0019(6) -0.0057(7)
C8 0.0132(8) 0.0173(9) 0.0114(8) -0.0028(6) 0.0028(6) -0.0047(7)
C9 0.0137(8) 0.0168(8) 0.0107(8) -0.0037(6) 0.0032(6) -0.0058(7)
C28 0.101(3) 0.0576(19) 0.086(2) -0.0430(17) 0.064(2) -0.056(2)
C3 0.0144(8) 0.0214(9) 0.0119(8) -0.0054(7) 0.0035(6) -0.0050(7)
C15 0.0148(8) 0.0195(9) 0.0126(8) -0.0053(7) 0.0037(6) -0.0052(7)
C5 0.0114(8) 0.0207(9) 0.0145(8) -0.0033(7) 0.0001(6) -0.0035(7)
C2 0.0100(8) 0.0225(9) 0.0148(8) -0.0049(7) 0.0009(6) -0.0027(7)
C13 0.0141(8) 0.0182(9) 0.0125(8) -0.0027(7) -0.0018(6) -0.0036(7)
C24 0.0218(10) 0.0421(13) 0.0203(10) -0.0074(9) 0.0028(8) -0.0137(9)
C19 0.0197(9) 0.0253(10) 0.0318(11) -0.0040(8) 0.0031(8) -0.0106(8)
C18 0.0148(8) 0.0267(10) 0.0218(9) -0.0090(8) 0.0008(7) -0.0061(8)
C16 0.0174(9) 0.0343(11) 0.0214(9) -0.0030(8) 0.0041(7) -0.0079(8)
O8 0.0713(14) 0.0642(14) 0.0583(13) -0.0242(10) 0.0352(11) -0.0344(12)
C25 0.0204(9) 0.0335(11) 0.0208(9) -0.0037(8) -0.0028(7) -0.0061(9)
C12 0.0152(8) 0.0187(9) 0.0118(8) -0.0036(7) 0.0028(6) -0.0057(7)
C21 0.0144(9) 0.0328(11) 0.0258(10) -0.0089(8) 0.0026(7) -0.0046(8)
C4 0.0160(8) 0.0260(10) 0.0108(8) -0.0043(7) -0.0009(6) -0.0055(7)
C1 0.0149(8) 0.0172(9) 0.0101(8) -0.0022(6) -0.0010(6) -0.0051(7)
C20 0.0207(9) 0.0228(10) 0.0335(11) -0.0038(8) -0.0016(8) -0.0040(8)
C23 0.0145(9) 0.0347(11) 0.0240(10) -0.0132(8) -0.0010(7) -0.0039(8)
C17 0.0195(9) 0.0260(10) 0.0216(9) -0.0001(8) 0.0011(7) -0.0029(8)
C31 0.0468(16) 0.0524(18) 0.0654(19) 0.0105(14) 0.0168(14) -0.0163(14)
C29 0.072(2) 0.0493(16) 0.0474(16) -0.0141(13) 0.0171(14) -0.0313(15)
C27 0.0240(11) 0.0312(12) 0.0443(14) 0.0051(10) -0.0026(9) -0.0076(9)
C26 0.0217(10) 0.0437(14) 0.0361(12) 0.0036(10) 0.0029(9) -0.0127(10)
C22 0.0149(9) 0.0527(15) 0.0334(12) -0.0198(11) -0.0005(8) -0.0014(10)
C32 0.123(3) 0.060(2) 0.182(5) -0.071(3) 0.117(4) -0.061(2)

loop_
_atom_type_symbol
_atom_type_description
_atom_type_scat_dispersion_real
_atom_type_scat_dispersion_imag
_atom_type_scat_source
C C 0.0033 0.0016 'International Tables Vol C Tables 4.2.6.8 and 6.1.1.4'
H H 0.0000 0.0000 'International Tables Vol C Tables 4.2.6.8 and 6.1.1.4'
N N 0.0061 0.0033 'International Tables Vol C Tables 4.2.6.8 and 6.1.1.4'
O O 0.0106 0.0060 'International Tables Vol C Tables 4.2.6.8 and 6.1.1.4'

loop_
_geom_angle_atom_site_label_1
_geom_angle_atom_site_label_2
_geom_angle_atom_site_label_3
_geom_angle
C12 O6 H5O 107.2(18)
C5 O2 H2O 105(2)
C8 O4 H4O 106.0(19)
C1 O5 C9 122.16(13)
C3 O1 H1O 111.2(18)
C13 O7 H6O 109.7(17)
C25 N2 C26 116.87(17)
C16 N1 C20 116.85(16)
C15 C10 C11 118.07(15)
C15 C10 C9 119.26(15)
C11 C10 C9 122.67(15)
C1 C6 C5 117.68(15)
C1 C6 C7 119.32(15)
C5 C6 C7 122.96(15)
O3 C7 C6 122.70(16)
O3 C7 C8 120.08(15)
C6 C7 C8 117.22(15)
C15 C14 C13 120.64(16)
C15 C14 H14 119.7
C13 C14 H14 119.7
C12 C11 C10 120.73(16)
C12 C11 H11 119.6
C10 C11 H11 119.6
O4 C8 C9 121.02(15)
O4 C8 C7 117.72(15)
C9 C8 C7 121.25(15)
C8 C9 O5 119.39(15)
C8 C9 C10 129.68(15)
O5 C9 C10 110.93(14)
C29 C28 C32 103.3(2)
C29 C28 H28A 111.1
C32 C28 H28A 111.1
C29 C28 H28B 111.1
C32 C28 H28B 111.1
H28A C28 H28B 109.1
O1 C3 C2 121.92(15)
O1 C3 C4 116.62(15)
C2 C3 C4 121.45(15)
C14 C15 C10 121.12(15)
C14 C15 H15 119.4
C10 C15 H15 119.4
O2 C5 C4 119.87(16)
O2 C5 C6 119.76(15)
C4 C5 C6 120.37(16)
C1 C2 C3 117.61(15)
C1 C2 H2 121.2
C3 C2 H2 121.2
O7 C13 C14 123.73(15)
O7 C13 C12 117.49(15)
C14 C13 C12 118.79(15)
C25 C24 C23 119.85(19)
C25 C24 H24 120.1
C23 C24 H24 120.1
C20 C19 C18 119.73(18)
C20 C19 H19 120.1
C18 C19 H19 120.1
C19 C18 C17 117.18(17)
C19 C18 C21 122.65(17)
C17 C18 C21 120.14(18)
N1 C16 C17 123.47(18)
N1 C16 H16 118.3
C17 C16 H16 118.3
C29 O8 C31 107.6(2)
N2 C25 C24 123.21(19)
N2 C25 H25 118.4
C24 C25 H25 118.4
O6 C12 C11 118.71(15)
O6 C12 C13 120.64(15)
C11 C12 C13 120.65(15)
C18 C21 C22 110.47(16)
C18 C21 H21A 109.6
C22 C21 H21A 109.6
C18 C21 H21B 109.6
C22 C21 H21B 109.6
H21A C21 H21B 108.1
C5 C4 C3 119.81(16)
C5 C4 H4 120.1
C3 C4 H4 120.1
O5 C1 C2 116.34(15)
O5 C1 C6 120.62(15)
C2 C1 C6 123.04(15)
N1 C20 C19 123.22(19)
N1 C20 H20 118.4
C19 C20 H20 118.4
C24 C23 C27 116.91(18)
C24 C23 C22 121.48(19)
C27 C23 C22 121.5(2)
C16 C17 C18 119.54(18)
C16 C17 H17 120.2
C18 C17 H17 120.2
C32 C31 O8 109.6(3)
C32 C31 H31A 109.7
O8 C31 H31A 109.7
C32 C31 H31B 109.7
O8 C31 H31B 109.7
H31A C31 H31B 108.2
O8 C29 C28 106.9(2)
O8 C29 H29A 110.3
C28 C29 H29A 110.3
O8 C29 H29B 110.3
C28 C29 H29B 110.3
H29A C29 H29B 108.6
C26 C27 C23 119.6(2)
C26 C27 H27 120.2
C23 C27 H27 120.2
N2 C26 C27 123.6(2)
N2 C26 H26 118.2
C27 C26 H26 118.2
C23 C22 C21 114.23(17)
C23 C22 H22A 108.7
C21 C22 H22A 108.7
C23 C22 H22B 108.7
C21 C22 H22B 108.7
H22A C22 H22B 107.6
C31 C32 C28 107.9(3)
C31 C32 H32A 110.1
C28 C32 H32A 110.1
C31 C32 H32B 110.1
C28 C32 H32B 110.1
H32A C32 H32B 108.4

loop_
_geom_bond_atom_site_label_1
_geom_bond_atom_site_label_2
_geom_bond_distance
O6 C12 1.370(2)
O6 H5O 0.86(3)
O2 C5 1.352(2)
O2 H2O 0.87(3)
O4 C8 1.358(2)
O4 H4O 0.84(3)
O5 C1 1.359(2)
O5 C9 1.3753(19)
O3 C7 1.266(2)
O1 C3 1.347(2)
O1 H1O 0.90(3)
O7 C13 1.355(2)
O7 H6O 0.89(3)
N2 C25 1.331(3)
N2 C26 1.332(3)
N1 C16 1.334(3)
N1 C20 1.338(3)
C10 C15 1.400(2)
C10 C11 1.407(2)
C10 C9 1.462(2)
C6 C1 1.396(2)
C6 C5 1.421(2)
C6 C7 1.429(2)
C7 C8 1.436(2)
C14 C15 1.377(2)
C14 C13 1.394(2)
C14 H14 0.9500
C11 C12 1.378(2)
C11 H11 0.9500
C8 C9 1.370(2)
C28 C29 1.492(4)
C28 C32 1.497(4)
C28 H28A 0.9900
C28 H28B 0.9900
C3 C2 1.391(2)
C3 C4 1.403(2)
C15 H15 0.9500
C5 C4 1.375(2)
C2 C1 1.385(2)
C2 H2 0.9500
C13 C12 1.401(2)
C24 C25 1.381(3)
C24 C23 1.381(3)
C24 H24 0.9500
C19 C20 1.384(3)
C19 C18 1.383(3)
C19 H19 0.9500
C18 C17 1.385(3)
C18 C21 1.511(2)
C16 C17 1.384(3)
C16 H16 0.9500
O8 C29 1.431(3)
O8 C31 1.441(4)
C25 H25 0.9500
C21 C22 1.526(3)
C21 H21A 0.9900
C21 H21B 0.9900
C4 H4 0.9500
C20 H20 0.9500
C23 C27 1.384(3)
C23 C22 1.504(3)
C17 H17 0.9500
C31 C32 1.389(4)
C31 H31A 0.9900
C31 H31B 0.9900
C29 H29A 0.9900
C29 H29B 0.9900
C27 C26 1.378(3)
C27 H27 0.9500
C26 H26 0.9500
C22 H22A 0.9900
C22 H22B 0.9900
C32 H32A 0.9900
C32 H32B 0.9900
